data_1532485
loop_
_publ_author_name
'Hadlington, Terrance J.'
'Hermann, Markus'
'Frenking, Gernot'
'Jones, Cameron'

_publ_section_title
;
 Two-coordinate group 14 element(ii) hydrides as reagents for the facile,
 and sometimes reversible, hydrogermylation/hydrostannylation of
 unactivated alkenes and alkynes
;
_journal_issue 12
_journal_name_full 'Chem. Sci.'
_journal_page_first 7249
_journal_paper_doi 10.1039/C5SC03376D
_journal_volume 6
_journal_year 2015
_chemical_formula_sum 'C112 H154 Ge2 N2 O2 Si2'
_chemical_formula_weight 1761.73
_chemical_name_systematic
; 
 ? 
;
_space_group_IT_number 14
_symmetry_cell_setting monoclinic
_symmetry_space_group_name_Hall '-P 2yn'
_symmetry_space_group_name_H-M 'P 1 21/n 1'
_atom_sites_solution_hydrogens geom
_atom_sites_solution_primary direct
_atom_sites_solution_secondary difmap
_audit_creation_method SHELXL-97
_audit_update_record
;
2015-09-07 deposited with the CCDC.
2015-09-22 downloaded from the CCDC.
;
_cell_angle_alpha 90.00
_cell_angle_beta 93.127(2)
_cell_angle_gamma 90.00
_cell_formula_units_Z 2
_cell_length_a 15.0392(3)
_cell_length_b 12.4994(2)
_cell_length_c 26.2128(4)
_cell_measurement_temperature 123(2)
_cell_volume 4920.17(15)
_computing_cell_refinement CrysalisPro
_computing_data_collection CrysalisPro
_computing_data_reduction CrysalisPro
_computing_molecular_graphics X-Seed
_computing_publication_material CifTAB
_computing_structure_refinement 'SHELXL-97 (Sheldrick, 1997)'
_computing_structure_solution 'SHELXS-97 (Sheldrick, 1990)'
_diffrn_ambient_temperature 123(2)
_diffrn_measured_fraction_theta_full 0.996
_diffrn_measured_fraction_theta_max 0.996
_diffrn_measurement_device_type 'Oxford Gemini Ultra'
_diffrn_radiation_monochromator graphite
_diffrn_radiation_source 'Enhance (Cu) X-ray Source'
_diffrn_radiation_type CuK\a
_diffrn_radiation_wavelength 1.54184
_diffrn_reflns_av_R_equivalents 0.0297
_diffrn_reflns_av_sigmaI/netI 0.0226
_diffrn_reflns_limit_h_max 17
_diffrn_reflns_limit_h_min -17
_diffrn_reflns_limit_k_max 14
_diffrn_reflns_limit_k_min -12
_diffrn_reflns_limit_l_max 31
_diffrn_reflns_limit_l_min -31
_diffrn_reflns_number 37623
_diffrn_reflns_theta_full 66.94
_diffrn_reflns_theta_max 66.94
_diffrn_reflns_theta_min 6.64
_exptl_absorpt_coefficient_mu 1.359
_exptl_absorpt_correction_T_max 0.769
_exptl_absorpt_correction_T_min 0.681
_exptl_absorpt_correction_type multi-scan
_exptl_absorpt_process_details 'SCALE3 ABSPACK'
_exptl_crystal_colour colourless
_exptl_crystal_density_diffrn 1.189
_exptl_crystal_density_method 'not measured'
_exptl_crystal_description block
_exptl_crystal_F_000 1896
_exptl_crystal_size_max 0.30
_exptl_crystal_size_mid 0.20
_exptl_crystal_size_min 0.20
_refine_diff_density_max 0.662
_refine_diff_density_min -0.579
_refine_diff_density_rms 0.056
_refine_ls_extinction_method none
_refine_ls_goodness_of_fit_ref 1.032
_refine_ls_hydrogen_treatment constr
_refine_ls_matrix_type full
_refine_ls_number_parameters 548
_refine_ls_number_reflns 8723
_refine_ls_number_restraints 18
_refine_ls_restrained_S_all 1.105
_refine_ls_R_factor_all 0.0439
_refine_ls_R_factor_gt 0.0391
_refine_ls_shift/su_max 0.001
_refine_ls_shift/su_mean 0.000
_refine_ls_structure_factor_coef Fsqd
_refine_ls_weighting_details 'calc w=1/[\s^2^(Fo^2^)+(0.0518P)^2^+4.8993P] where P=(Fo^2^+2Fc^2^)/3'
_refine_ls_weighting_scheme calc
_refine_ls_wR_factor_gt 0.1000
_refine_ls_wR_factor_ref 0.1043
_reflns_number_gt 7914
_reflns_number_total 8723
_reflns_threshold_expression >2sigma(I)
_cod_data_source_file c5sc03376d2.cif
_cod_data_source_block compound25
_cod_depositor_comments 'Adding full bibliography for 1532469--1532486.cif.'
_cod_original_sg_symbol_H-M P2(1)/n
_cod_database_code 1532485

loop_
_symmetry_equiv_pos_as_xyz
'x, y, z'
'-x+1/2, y+1/2, -z+1/2'
'-x, -y, -z'
'x-1/2, -y-1/2, z-1/2'

loop_
_atom_site_label
_atom_site_type_symbol
_atom_site_fract_x
_atom_site_fract_y
_atom_site_fract_z
_atom_site_U_iso_or_equiv
_atom_site_adp_type
_atom_site_occupancy
_atom_site_symmetry_multiplicity
_atom_site_calc_flag
_atom_site_refinement_flags
_atom_site_disorder_assembly
_atom_site_disorder_group
Ge1 Ge 0.577915(15) -0.012024(19) 0.026432(9) 0.01816(9) Uani 1 1 d . . .
Si1 Si 0.59319(4) 0.21646(4) 0.09518(2) 0.01939(13) Uani 1 1 d . . .
O1 O 0.53877(9) 0.04631(12) -0.03425(5) 0.0215(3) Uani 1 1 d . . .
N1 N 0.62542(11) 0.08525(14) 0.07557(6) 0.0179(4) Uani 1 1 d . . .
C1 C 0.70475(14) 0.03995(16) 0.10193(8) 0.0178(4) Uani 1 1 d . . .
C2 C 0.78951(14) 0.05559(16) 0.08170(7) 0.0182(4) Uani 1 1 d . . .
C3 C 0.86328(14) 0.00289(17) 0.10388(8) 0.0205(4) Uani 1 1 d . . .
H3 H 0.9200 0.0158 0.0908 0.025 Uiso 1 1 calc R . .
C4 C 0.85717(14) -0.06812(17) 0.14452(8) 0.0204(4) Uani 1 1 d . . .
C5 C 0.77460(14) -0.08010(17) 0.16480(8) 0.0204(4) Uani 1 1 d . . .
H5 H 0.7695 -0.1269 0.1930 0.024 Uiso 1 1 calc R . .
C6 C 0.69827(14) -0.02630(16) 0.14557(8) 0.0180(4) Uani 1 1 d . . .
C7 C 0.93903(14) -0.12649(18) 0.16649(8) 0.0247(5) Uani 1 1 d . . .
H7 H 0.9186 -0.1837 0.1898 0.030 Uiso 1 1 calc R . .
C8 C 0.99934(16) -0.0503(2) 0.19811(9) 0.0317(5) Uani 1 1 d . . .
H8A H 1.0153 0.0106 0.1769 0.048 Uiso 1 1 calc R . .
H8B H 1.0536 -0.0882 0.2102 0.048 Uiso 1 1 calc R . .
H8C H 0.9679 -0.0246 0.2275 0.048 Uiso 1 1 calc R . .
C9 C 0.99115(16) -0.1803(2) 0.12486(10) 0.0313(5) Uani 1 1 d . . .
H9A H 0.9504 -0.2236 0.1029 0.047 Uiso 1 1 calc R . .
H9B H 1.0375 -0.2264 0.1408 0.047 Uiso 1 1 calc R . .
H9C H 1.0189 -0.1254 0.1043 0.047 Uiso 1 1 calc R . .
C10 C 0.61121(14) -0.03885(17) 0.17306(8) 0.0198(4) Uani 1 1 d . . .
H10 H 0.5658 0.0049 0.1531 0.024 Uiso 1 1 calc R . .
C11 C 0.57251(14) -0.15182(18) 0.17523(8) 0.0218(4) Uani 1 1 d . . .
C12 C 0.49324(16) -0.1751(2) 0.14720(9) 0.0294(5) Uani 1 1 d . . .
H12 H 0.4649 -0.1212 0.1266 0.035 Uiso 1 1 calc R . .
C13 C 0.45552(18) -0.2763(2) 0.14922(10) 0.0376(6) Uani 1 1 d . . .
H13 H 0.4015 -0.2910 0.1300 0.045 Uiso 1 1 calc R . .
C14 C 0.49586(19) -0.3555(2) 0.17887(12) 0.0438(7) Uani 1 1 d . . .
H14 H 0.4711 -0.4254 0.1792 0.053 Uiso 1 1 calc R . .
C15 C 0.57290(18) -0.3322(2) 0.20813(12) 0.0423(7) Uani 1 1 d . . .
H15 H 0.6004 -0.3859 0.2292 0.051 Uiso 1 1 calc R . .
C16 C 0.61017(15) -0.23076(19) 0.20682(9) 0.0294(5) Uani 1 1 d . . .
H16 H 0.6621 -0.2151 0.2278 0.035 Uiso 1 1 calc R . .
C17 C 0.61547(15) 0.00728(17) 0.22755(8) 0.0215(4) Uani 1 1 d . . .
C18 C 0.53721(16) 0.00598(19) 0.25415(9) 0.0291(5) Uani 1 1 d . . .
H18 H 0.4843 -0.0229 0.2381 0.035 Uiso 1 1 calc R . .
C19 C 0.53530(18) 0.0459(2) 0.30339(10) 0.0343(6) Uani 1 1 d . . .
H19 H 0.4813 0.0447 0.3206 0.041 Uiso 1 1 calc R . .
C20 C 0.61177(18) 0.08740(19) 0.32752(9) 0.0319(5) Uani 1 1 d . . .
H20 H 0.6110 0.1133 0.3616 0.038 Uiso 1 1 calc R . .
C21 C 0.68897(17) 0.09091(18) 0.30175(9) 0.0284(5) Uani 1 1 d . . .
H21 H 0.7413 0.1209 0.3179 0.034 Uiso 1 1 calc R . .
C22 C 0.69102(15) 0.05098(18) 0.25230(8) 0.0241(5) Uani 1 1 d . . .
H22 H 0.7450 0.0536 0.2352 0.029 Uiso 1 1 calc R . .
C23 C 0.80332(14) 0.12641(17) 0.03488(8) 0.0198(4) Uani 1 1 d . . .
H23 H 0.7480 0.1703 0.0298 0.024 Uiso 1 1 calc R . .
C24 C 0.88052(14) 0.20702(17) 0.04296(8) 0.0221(4) Uani 1 1 d . . .
C25 C 0.91174(15) 0.24119(19) 0.09132(9) 0.0262(5) Uani 1 1 d . . .
H25 H 0.8882 0.2098 0.1207 0.031 Uiso 1 1 calc R . .
C26 C 0.97637(16) 0.3200(2) 0.09741(10) 0.0337(5) Uani 1 1 d . . .
H26 H 0.9961 0.3425 0.1307 0.040 Uiso 1 1 calc R . .
C27 C 1.01214(18) 0.3659(2) 0.05501(11) 0.0403(6) Uani 1 1 d . . .
H27 H 1.0564 0.4199 0.0591 0.048 Uiso 1 1 calc R . .
C28 C 0.98285(19) 0.3325(2) 0.00696(11) 0.0405(6) Uani 1 1 d . . .
H28 H 1.0074 0.3633 -0.0223 0.049 Uiso 1 1 calc R . .
C29 C 0.91767(16) 0.2541(2) 0.00080(9) 0.0307(5) Uani 1 1 d . . .
H29 H 0.8981 0.2322 -0.0326 0.037 Uiso 1 1 calc R . .
C30 C 0.81224(14) 0.06442(18) -0.01501(8) 0.0225(4) Uani 1 1 d . . .
C31 C 0.75756(15) 0.09141(19) -0.05780(8) 0.0266(5) Uani 1 1 d . . .
H31 H 0.7128 0.1444 -0.0548 0.032 Uiso 1 1 calc R . .
C32 C 0.76724(17) 0.0423(2) -0.10477(9) 0.0335(6) Uani 1 1 d . . .
H32 H 0.7295 0.0621 -0.1335 0.040 Uiso 1 1 calc R . .
C33 C 0.83169(17) -0.0354(2) -0.10977(9) 0.0343(6) Uani 1 1 d . . .
H33 H 0.8381 -0.0695 -0.1417 0.041 Uiso 1 1 calc R . .
C34 C 0.88699(16) -0.0630(2) -0.06760(10) 0.0325(5) Uani 1 1 d . . .
H34 H 0.9316 -0.1160 -0.0708 0.039 Uiso 1 1 calc R . .
C35 C 0.87752(15) -0.01346(18) -0.02075(9) 0.0260(5) Uani 1 1 d . . .
H35 H 0.9159 -0.0328 0.0077 0.031 Uiso 1 1 calc R . .
C36 C 0.51976(15) 0.20731(18) 0.15158(8) 0.0256(5) Uani 1 1 d . . .
H36 H 0.5554 0.1641 0.1775 0.031 Uiso 1 1 calc R . .
C37 C 0.50083(19) 0.3133(2) 0.17931(10) 0.0360(6) Uani 1 1 d . . .
H37A H 0.4615 0.3581 0.1573 0.054 Uiso 1 1 calc R . .
H37B H 0.5570 0.3512 0.1871 0.054 Uiso 1 1 calc R . .
H37C H 0.4720 0.2979 0.2111 0.054 Uiso 1 1 calc R . .
C38 C 0.43274(16) 0.1451(2) 0.14292(9) 0.0303(5) Uani 1 1 d . . .
H38A H 0.4136 0.1183 0.1757 0.045 Uiso 1 1 calc R . .
H38B H 0.4421 0.0846 0.1200 0.045 Uiso 1 1 calc R . .
H38C H 0.3868 0.1923 0.1275 0.045 Uiso 1 1 calc R . .
C39 C 0.53699(15) 0.28411(18) 0.03778(8) 0.0236(5) Uani 1 1 d . . .
H39 H 0.4927 0.2312 0.0231 0.028 Uiso 1 1 calc R . .
C40 C 0.59906(16) 0.3089(2) -0.00530(9) 0.0304(5) Uani 1 1 d . . .
H40A H 0.5669 0.3516 -0.0317 0.046 Uiso 1 1 calc R . .
H40B H 0.6191 0.2418 -0.0202 0.046 Uiso 1 1 calc R . .
H40C H 0.6508 0.3493 0.0086 0.046 Uiso 1 1 calc R . .
C41 C 0.48253(16) 0.38398(19) 0.05092(9) 0.0303(5) Uani 1 1 d . . .
H41A H 0.5216 0.4362 0.0688 0.045 Uiso 1 1 calc R . .
H41B H 0.4348 0.3633 0.0730 0.045 Uiso 1 1 calc R . .
H41C H 0.4565 0.4159 0.0194 0.045 Uiso 1 1 calc R . .
C42 C 0.69700(15) 0.29399(17) 0.11740(8) 0.0244(5) Uani 1 1 d . . .
H42 H 0.7439 0.2725 0.0938 0.029 Uiso 1 1 calc R . .
C43 C 0.68888(18) 0.41675(19) 0.11236(10) 0.0343(6) Uani 1 1 d . . .
H43A H 0.6459 0.4433 0.1361 0.051 Uiso 1 1 calc R . .
H43B H 0.6685 0.4352 0.0773 0.051 Uiso 1 1 calc R . .
H43C H 0.7471 0.4497 0.1204 0.051 Uiso 1 1 calc R . .
C44 C 0.73574(17) 0.2676(2) 0.17154(9) 0.0301(5) Uani 1 1 d . . .
H44A H 0.7882 0.3123 0.1795 0.045 Uiso 1 1 calc R . .
H44B H 0.7530 0.1920 0.1732 0.045 Uiso 1 1 calc R . .
H44C H 0.6907 0.2815 0.1964 0.045 Uiso 1 1 calc R . .
C45 C 0.66444(14) -0.13368(17) 0.02508(8) 0.0229(5) Uani 1 1 d . . .
H45 H 0.7217 -0.1040 0.0403 0.028 Uiso 1 1 calc R . .
C46 C 0.68727(15) -0.17665(19) -0.02724(9) 0.0262(5) Uani 1 1 d . . .
H46A H 0.7045 -0.1166 -0.0493 0.031 Uiso 1 1 calc R . .
H46B H 0.6343 -0.2119 -0.0438 0.031 Uiso 1 1 calc R . .
C47 C 0.76412(17) -0.2572(2) -0.02142(11) 0.0356(6) Uani 1 1 d . . .
H47A H 0.7756 -0.2870 -0.0554 0.043 Uiso 1 1 calc R . .
H47B H 0.8186 -0.2193 -0.0085 0.043 Uiso 1 1 calc R . .
C48 C 0.74532(17) -0.3489(2) 0.01479(10) 0.0342(6) Uani 1 1 d . . .
H48A H 0.6965 -0.3938 -0.0004 0.041 Uiso 1 1 calc R . .
H48B H 0.7990 -0.3943 0.0198 0.041 Uiso 1 1 calc R . .
C49 C 0.71933(17) -0.3056(2) 0.06599(10) 0.0330(5) Uani 1 1 d . . .
H49A H 0.7713 -0.2692 0.0831 0.040 Uiso 1 1 calc R . .
H49B H 0.7024 -0.3659 0.0880 0.040 Uiso 1 1 calc R . .
C50 C 0.64157(16) -0.22669(18) 0.06018(8) 0.0258(5) Uani 1 1 d . . .
H50A H 0.6280 -0.1985 0.0942 0.031 Uiso 1 1 calc R . .
H50B H 0.5880 -0.2642 0.0457 0.031 Uiso 1 1 calc R . .
C51 C 0.2648(8) 0.0713(10) 0.4018(3) 0.075(3) Uiso 0.413(6) 1 d PD A 1
H51A H 0.2125 0.0344 0.4140 0.113 Uiso 0.413(6) 1 calc PR A 1
H51B H 0.2621 0.1473 0.4109 0.113 Uiso 0.413(6) 1 calc PR A 1
H51C H 0.3190 0.0395 0.4178 0.113 Uiso 0.413(6) 1 calc PR A 1
C51A C 0.2899(5) 0.1016(5) 0.3949(3) 0.0643(19) Uiso 0.587(6) 1 d PD A 2
H51D H 0.3506 0.0794 0.4055 0.096 Uiso 0.587(6) 1 calc PR A 2
H51E H 0.2591 0.1257 0.4248 0.096 Uiso 0.587(6) 1 calc PR A 2
H51F H 0.2922 0.1604 0.3703 0.096 Uiso 0.587(6) 1 calc PR A 2
C52 C 0.2660(6) 0.0595(6) 0.3413(3) 0.061(2) Uiso 0.413(6) 1 d PD A 1
H52A H 0.2048 0.0658 0.3257 0.073 Uiso 0.413(6) 1 calc PR A 1
H52B H 0.3029 0.1168 0.3271 0.073 Uiso 0.413(6) 1 calc PR A 1
C52A C 0.2387(5) 0.0054(5) 0.3697(3) 0.074(2) Uiso 0.587(6) 1 d PD A 2
H52C H 0.2228 -0.0447 0.3970 0.089 Uiso 0.587(6) 1 calc PR A 2
H52D H 0.1825 0.0324 0.3530 0.089 Uiso 0.587(6) 1 calc PR A 2
C53 C 0.3042(9) -0.0484(11) 0.3292(6) 0.197(12) Uiso 0.413(6) 1 d PD A 1
H53A H 0.3507 -0.0367 0.3045 0.236 Uiso 0.413(6) 1 calc PR A 1
H53B H 0.3347 -0.0757 0.3610 0.236 Uiso 0.413(6) 1 calc PR A 1
C53A C 0.2852(4) -0.0529(4) 0.33273(18) 0.0424(13) Uiso 0.587(6) 1 d PD A 2
H53C H 0.3024 -0.1201 0.3507 0.051 Uiso 0.587(6) 1 calc PR A 2
H53D H 0.3414 -0.0124 0.3302 0.051 Uiso 0.587(6) 1 calc PR A 2
C54 C 0.2460(6) -0.1342(6) 0.3087(3) 0.069(3) Uiso 0.413(6) 1 d PD A 1
H54A H 0.1856 -0.1042 0.3019 0.083 Uiso 0.413(6) 1 calc PR A 1
H54B H 0.2417 -0.1896 0.3354 0.083 Uiso 0.413(6) 1 calc PR A 1
C54A C 0.2631(6) -0.0884(6) 0.2790(3) 0.101(3) Uiso 0.587(6) 1 d PD A 2
H54C H 0.2856 -0.0359 0.2545 0.121 Uiso 0.587(6) 1 calc PR A 2
H54D H 0.1979 -0.0951 0.2728 0.121 Uiso 0.587(6) 1 calc PR A 2
C55 C 0.2740(6) -0.1886(8) 0.2600(3) 0.074(3) Uiso 0.413(6) 1 d PD A 1
H55C H 0.2892 -0.1347 0.2342 0.089 Uiso 0.413(6) 1 calc PR A 1
H55D H 0.2255 -0.2345 0.2453 0.089 Uiso 0.413(6) 1 calc PR A 1
C55A C 0.3095(8) -0.2001(8) 0.2724(4) 0.133(4) Uiso 0.587(6) 1 d PD A 2
H55A H 0.3652 -0.1886 0.2547 0.160 Uiso 0.587(6) 1 calc PR A 2
H55B H 0.3261 -0.2289 0.3068 0.160 Uiso 0.587(6) 1 calc PR A 2
C56 C 0.3560(5) -0.2563(7) 0.2761(3) 0.063(2) Uiso 0.413(6) 1 d PD A 1
H56A H 0.4069 -0.2328 0.2572 0.094 Uiso 0.413(6) 1 calc PR A 1
H56B H 0.3435 -0.3318 0.2687 0.094 Uiso 0.413(6) 1 calc PR A 1
H56C H 0.3699 -0.2474 0.3129 0.094 Uiso 0.413(6) 1 calc PR A 1
C56A C 0.2564(10) -0.2808(8) 0.2441(6) 0.177(6) Uiso 0.587(6) 1 d PD A 2
H56D H 0.2610 -0.2696 0.2074 0.266 Uiso 0.587(6) 1 calc PR A 2
H56E H 0.1940 -0.2747 0.2527 0.266 Uiso 0.587(6) 1 calc PR A 2
H56F H 0.2787 -0.3523 0.2534 0.266 Uiso 0.587(6) 1 calc PR A 2

loop_
_atom_site_aniso_label
_atom_site_aniso_U_11
_atom_site_aniso_U_22
_atom_site_aniso_U_33
_atom_site_aniso_U_23
_atom_site_aniso_U_13
_atom_site_aniso_U_12
Ge1 0.01922(14) 0.01883(14) 0.01601(14) 0.00060(9) -0.00285(9) -0.00412(9)
Si1 0.0227(3) 0.0161(3) 0.0190(3) 0.0009(2) -0.0020(2) 0.0000(2)
O1 0.0198(7) 0.0257(8) 0.0185(7) 0.0027(6) -0.0032(6) -0.0060(6)
N1 0.0176(8) 0.0181(9) 0.0174(8) 0.0012(7) -0.0039(7) -0.0011(7)
C1 0.0201(10) 0.0154(10) 0.0175(10) -0.0018(8) -0.0028(8) -0.0024(8)
C2 0.0210(10) 0.0169(10) 0.0165(10) -0.0006(8) -0.0020(8) -0.0032(8)
C3 0.0189(10) 0.0221(11) 0.0205(10) 0.0006(8) 0.0000(8) -0.0030(8)
C4 0.0210(10) 0.0197(11) 0.0200(10) -0.0001(8) -0.0025(8) 0.0005(8)
C5 0.0238(11) 0.0184(11) 0.0187(10) 0.0032(8) -0.0002(8) -0.0014(8)
C6 0.0198(10) 0.0170(10) 0.0170(10) -0.0003(8) -0.0011(8) -0.0028(8)
C7 0.0216(11) 0.0263(12) 0.0263(11) 0.0069(9) 0.0009(9) 0.0031(9)
C8 0.0264(12) 0.0412(15) 0.0266(12) 0.0020(10) -0.0053(9) 0.0020(10)
C9 0.0290(12) 0.0298(13) 0.0356(13) 0.0036(10) 0.0055(10) 0.0057(10)
C10 0.0191(10) 0.0202(11) 0.0200(10) 0.0037(8) -0.0008(8) -0.0008(8)
C11 0.0208(10) 0.0244(11) 0.0203(10) 0.0022(8) 0.0023(8) -0.0045(9)
C12 0.0282(12) 0.0347(13) 0.0249(11) 0.0058(10) -0.0019(9) -0.0077(10)
C13 0.0328(13) 0.0435(16) 0.0361(14) 0.0001(11) -0.0023(11) -0.0163(11)
C14 0.0402(15) 0.0279(14) 0.0633(19) 0.0031(13) 0.0040(13) -0.0138(11)
C15 0.0315(14) 0.0282(14) 0.0669(19) 0.0168(13) -0.0005(12) -0.0023(11)
C16 0.0238(11) 0.0285(13) 0.0355(13) 0.0083(10) -0.0027(10) -0.0038(9)
C17 0.0257(11) 0.0185(11) 0.0204(11) 0.0047(8) 0.0020(9) 0.0024(8)
C18 0.0270(12) 0.0315(13) 0.0291(12) 0.0016(10) 0.0041(10) -0.0001(10)
C19 0.0384(14) 0.0351(14) 0.0303(13) 0.0011(11) 0.0124(11) 0.0059(11)
C20 0.0471(15) 0.0259(13) 0.0230(11) -0.0013(9) 0.0034(10) 0.0062(11)
C21 0.0384(13) 0.0231(12) 0.0231(11) 0.0002(9) -0.0037(9) 0.0001(10)
C22 0.0273(11) 0.0227(11) 0.0220(11) 0.0031(9) -0.0003(9) 0.0005(9)
C23 0.0202(10) 0.0199(11) 0.0190(10) 0.0029(8) -0.0005(8) -0.0029(8)
C24 0.0205(10) 0.0180(11) 0.0276(11) 0.0017(9) 0.0006(8) -0.0021(8)
C25 0.0240(11) 0.0258(12) 0.0288(12) -0.0001(9) 0.0005(9) -0.0034(9)
C26 0.0308(13) 0.0307(13) 0.0391(14) -0.0067(11) -0.0023(10) -0.0064(10)
C27 0.0352(14) 0.0315(14) 0.0544(17) -0.0036(12) 0.0043(12) -0.0158(11)
C28 0.0427(15) 0.0353(15) 0.0445(15) 0.0033(12) 0.0111(12) -0.0158(12)
C29 0.0349(13) 0.0280(13) 0.0294(12) 0.0020(10) 0.0038(10) -0.0082(10)
C30 0.0243(11) 0.0231(11) 0.0203(10) 0.0024(9) 0.0021(8) -0.0078(9)
C31 0.0288(12) 0.0284(12) 0.0225(11) 0.0033(9) 0.0003(9) -0.0050(9)
C32 0.0370(14) 0.0411(15) 0.0222(12) 0.0020(10) -0.0005(10) -0.0110(11)
C33 0.0373(14) 0.0411(15) 0.0254(12) -0.0070(10) 0.0100(10) -0.0135(11)
C34 0.0302(12) 0.0322(13) 0.0362(13) -0.0053(11) 0.0114(10) -0.0059(10)
C35 0.0248(11) 0.0278(12) 0.0258(12) 0.0006(9) 0.0032(9) -0.0043(9)
C36 0.0313(12) 0.0229(11) 0.0226(11) 0.0010(9) 0.0008(9) 0.0044(9)
C37 0.0448(15) 0.0310(14) 0.0326(13) -0.0064(11) 0.0070(11) 0.0056(11)
C38 0.0303(12) 0.0334(13) 0.0273(12) 0.0035(10) 0.0037(9) 0.0033(10)
C39 0.0243(11) 0.0208(11) 0.0253(11) 0.0027(9) -0.0026(9) -0.0005(9)
C40 0.0340(13) 0.0311(13) 0.0260(12) 0.0066(10) -0.0007(10) 0.0004(10)
C41 0.0328(13) 0.0229(12) 0.0345(13) 0.0029(10) -0.0041(10) 0.0022(10)
C42 0.0299(12) 0.0188(11) 0.0241(11) -0.0014(8) -0.0030(9) -0.0016(9)
C43 0.0420(14) 0.0207(12) 0.0392(14) -0.0015(10) -0.0085(11) -0.0054(10)
C44 0.0368(13) 0.0281(13) 0.0243(12) -0.0038(9) -0.0064(10) -0.0035(10)
C45 0.0227(11) 0.0211(11) 0.0245(11) -0.0010(9) -0.0034(8) -0.0013(9)
C46 0.0270(11) 0.0246(12) 0.0270(11) -0.0002(9) 0.0025(9) -0.0044(9)
C47 0.0312(13) 0.0306(14) 0.0457(15) -0.0030(11) 0.0086(11) 0.0006(10)
C48 0.0302(13) 0.0245(13) 0.0476(15) -0.0009(11) -0.0002(11) 0.0045(10)
C49 0.0386(14) 0.0242(12) 0.0347(13) 0.0033(10) -0.0104(11) 0.0011(10)
C50 0.0317(12) 0.0238(12) 0.0214(11) 0.0008(9) -0.0026(9) -0.0014(9)

loop_
_atom_type_symbol
_atom_type_description
_atom_type_scat_dispersion_real
_atom_type_scat_dispersion_imag
_atom_type_scat_source
C C 0.0181 0.0091 'International Tables Vol C Tables 4.2.6.8 and 6.1.1.4'
H H 0.0000 0.0000 'International Tables Vol C Tables 4.2.6.8 and 6.1.1.4'
N N 0.0311 0.0180 'International Tables Vol C Tables 4.2.6.8 and 6.1.1.4'
O O 0.0492 0.0322 'International Tables Vol C Tables 4.2.6.8 and 6.1.1.4'
Si Si 0.2541 0.3302 'International Tables Vol C Tables 4.2.6.8 and 6.1.1.4'
Ge Ge -1.0885 0.8855 'International Tables Vol C Tables 4.2.6.8 and 6.1.1.4'

loop_
_geom_angle_atom_site_label_1
_geom_angle_atom_site_label_2
_geom_angle_atom_site_label_3
_geom_angle
_geom_angle_site_symmetry_1
_geom_angle_site_symmetry_3
O1 Ge1 O1 85.70(6) . 3_655
O1 Ge1 N1 115.59(7) . .
O1 Ge1 N1 113.90(7) 3_655 .
O1 Ge1 C45 117.94(8) . .
O1 Ge1 C45 116.90(8) 3_655 .
N1 Ge1 C45 106.24(8) . .
N1 Si1 C39 107.32(9) . .
N1 Si1 C36 110.26(9) . .
C39 Si1 C36 113.23(10) . .
N1 Si1 C42 108.89(9) . .
C39 Si1 C42 109.92(10) . .
C36 Si1 C42 107.17(10) . .
Ge1 O1 Ge1 94.30(6) . 3_655
C1 N1 Si1 116.46(13) . .
C1 N1 Ge1 110.06(13) . .
Si1 N1 Ge1 133.48(10) . .
C6 C1 C2 118.91(18) . .
C6 C1 N1 121.15(18) . .
C2 C1 N1 119.78(18) . .
C3 C2 C1 119.39(19) . .
C3 C2 C23 117.87(18) . .
C1 C2 C23 122.72(18) . .
C2 C3 C4 122.5(2) . .
C5 C4 C3 117.40(19) . .
C5 C4 C7 121.87(19) . .
C3 C4 C7 120.70(19) . .
C4 C5 C6 122.98(19) . .
C5 C6 C1 118.63(19) . .
C5 C6 C10 119.00(18) . .
C1 C6 C10 122.35(18) . .
C4 C7 C8 110.59(19) . .
C4 C7 C9 112.12(18) . .
C8 C7 C9 110.37(19) . .
C11 C10 C6 116.58(18) . .
C11 C10 C17 107.94(17) . .
C6 C10 C17 113.82(17) . .
C16 C11 C12 118.3(2) . .
C16 C11 C10 122.31(19) . .
C12 C11 C10 119.2(2) . .
C13 C12 C11 120.6(2) . .
C14 C13 C12 120.5(2) . .
C13 C14 C15 119.4(2) . .
C14 C15 C16 120.4(2) . .
C15 C16 C11 120.8(2) . .
C22 C17 C18 117.4(2) . .
C22 C17 C10 124.9(2) . .
C18 C17 C10 117.7(2) . .
C19 C18 C17 121.4(2) . .
C20 C19 C18 120.1(2) . .
C21 C20 C19 119.4(2) . .
C20 C21 C22 120.6(2) . .
C17 C22 C21 121.1(2) . .
C30 C23 C2 114.35(17) . .
C30 C23 C24 110.30(17) . .
C2 C23 C24 113.58(17) . .
C25 C24 C29 117.5(2) . .
C25 C24 C23 122.56(19) . .
C29 C24 C23 119.8(2) . .
C26 C25 C24 121.4(2) . .
C27 C26 C25 120.1(2) . .
C28 C27 C26 119.3(2) . .
C27 C28 C29 120.6(2) . .
C28 C29 C24 121.1(2) . .
C31 C30 C35 118.0(2) . .
C31 C30 C23 119.2(2) . .
C35 C30 C23 122.63(19) . .
C32 C31 C30 121.3(2) . .
C33 C32 C31 120.1(2) . .
C32 C33 C34 119.4(2) . .
C35 C34 C33 120.4(2) . .
C34 C35 C30 120.8(2) . .
C38 C36 C37 109.1(2) . .
C38 C36 Si1 116.44(16) . .
C37 C36 Si1 116.43(17) . .
C40 C39 C41 110.62(19) . .
C40 C39 Si1 114.42(16) . .
C41 C39 Si1 113.90(16) . .
C44 C42 C43 108.43(19) . .
C44 C42 Si1 115.84(16) . .
C43 C42 Si1 114.86(16) . .
C46 C45 C50 109.91(18) . .
C46 C45 Ge1 117.41(15) . .
C50 C45 Ge1 113.44(15) . .
C45 C46 C47 110.25(19) . .
C48 C47 C46 113.0(2) . .
C49 C48 C47 110.3(2) . .
C48 C49 C50 111.97(19) . .
C49 C50 C45 110.66(19) . .
C53 C52 C51 108.5(7) . .
C53A C52A C51A 115.8(5) . .
C54 C53 C52 120.3(9) . .
C52A C53A C54A 134.3(6) . .
C53 C54 C55 116.5(7) . .
C53A C54A C55A 106.8(6) . .
C54 C55 C56 105.6(6) . .
C56A C55A C54A 115.8(8) . .

loop_
_geom_bond_atom_site_label_1
_geom_bond_atom_site_label_2
_geom_bond_distance
_geom_bond_site_symmetry_2
Ge1 O1 1.8182(14) .
Ge1 O1 1.8288(14) 3_655
Ge1 N1 1.8834(17) .
Ge1 C45 2.003(2) .
Si1 N1 1.7933(18) .
Si1 C39 1.885(2) .
Si1 C36 1.896(2) .
Si1 C42 1.902(2) .
O1 Ge1 1.8288(14) 3_655
N1 C1 1.460(3) .
C1 C6 1.420(3) .
C1 C2 1.421(3) .
C2 C3 1.390(3) .
C2 C23 1.536(3) .
C3 C4 1.393(3) .
C4 C5 1.385(3) .
C4 C7 1.517(3) .
C5 C6 1.400(3) .
C6 C10 1.537(3) .
C7 C8 1.528(3) .
C7 C9 1.533(3) .
C10 C11 1.529(3) .
C10 C17 1.538(3) .
C11 C16 1.389(3) .
C11 C12 1.396(3) .
C12 C13 1.388(4) .
C13 C14 1.379(4) .
C14 C15 1.385(4) .
C15 C16 1.387(4) .
C17 C22 1.389(3) .
C17 C18 1.400(3) .
C18 C19 1.386(4) .
C19 C20 1.383(4) .
C20 C21 1.375(4) .
C21 C22 1.391(3) .
C23 C30 1.532(3) .
C23 C24 1.543(3) .
C24 C25 1.394(3) .
C24 C29 1.395(3) .
C25 C26 1.387(3) .
C26 C27 1.386(4) .
C27 C28 1.376(4) .
C28 C29 1.389(3) .
C30 C31 1.396(3) .
C30 C35 1.397(3) .
C31 C32 1.391(3) .
C32 C33 1.383(4) .
C33 C34 1.390(4) .
C34 C35 1.389(3) .
C36 C38 1.529(3) .
C36 C37 1.545(3) .
C39 C40 1.536(3) .
C39 C41 1.542(3) .
C42 C44 1.540(3) .
C42 C43 1.544(3) .
C45 C46 1.529(3) .
C45 C50 1.533(3) .
C46 C47 1.534(3) .
C47 C48 1.525(4) .
C48 C49 1.518(4) .
C49 C50 1.531(3) .
C51 C52 1.595(7) .
C51A C52A 1.556(6) .
C52 C53 1.505(8) .
C52A C53A 1.425(6) .
C53 C54 1.468(8) .
C53A C54A 1.496(6) .
C54 C55 1.526(7) .
C54A C55A 1.573(7) .
C55 C56 1.535(8) .
C55A C56A 1.463(8) .
